data_2000501
loop_
_publ_author_name
'Br\'ehin, P.'
'Kozelka, J.'
'Bois, C.'

_publ_section_title
;
 Diammonium cyclopropane-1,1-dicarboxylate
;
_journal_issue 11
_journal_name_full 'Acta Crystallographica Section C'
_journal_page_first 2094
_journal_page_last 2096
_journal_paper_doi 10.1107/S0108270192006802
_journal_volume 48
_journal_year 1992
_chemical_formula_moiety 'C5 H4 O4,2(H4 N1)'
_chemical_formula_sum 'C5 H12 N2 O4'
_chemical_formula_weight 164.2
_symmetry_cell_setting orthorhombic
_symmetry_space_group_name_H-M 'P c n b'
_atom_type_scat_source 'CRYSTALS (Carruthers \& Watkin, 1985)'
_cell_angle_alpha 90
_cell_angle_beta 90
_cell_angle_gamma 90
_cell_formula_units_Z 4
_cell_length_a 7.7819(8)
_cell_length_b 8.069(2)
_cell_length_c 11.574(2)
_cell_measurement_reflns_used 25
_cell_measurement_temperature 291
_cell_measurement_theta_max 8.5
_cell_measurement_theta_min 7.5
_cell_volume 726.8(2)
_diffrn_measurement_device 'Enraf-Nonius CAD-4 '
_diffrn_measurement_method \w-2\q
_diffrn_radiation_type MoK\a
_diffrn_radiation_wavelength 0.7107
_diffrn_reflns_limit_h_max 9
_diffrn_reflns_limit_h_min 0
_diffrn_reflns_limit_k_max 9
_diffrn_reflns_limit_k_min 0
_diffrn_reflns_limit_l_max 13
_diffrn_reflns_limit_l_min 0
_diffrn_reflns_number 800
_diffrn_standards_decay_% 0
_diffrn_standards_interval_time 120
_diffrn_standards_number 2
_exptl_absorpt_coefficient_mu 0.12
_exptl_absorpt_correction_type none
_exptl_crystal_colour Colourless
_exptl_crystal_density_diffrn 1.50
_exptl_crystal_description Needle
_exptl_crystal_size_max 0.4
_exptl_crystal_size_mid 0.25
_exptl_crystal_size_min 0.25
_refine_diff_density_max 0.27
_refine_diff_density_min -0.14
_refine_ls_hydrogen_treatment 'H atoms refined isotropically with an overall U'
_refine_ls_number_parameters 72
_refine_ls_number_reflns 548
_refine_ls_R_factor_obs 0.032
_refine_ls_shift/esd_max 0.14
_refine_ls_structure_factor_coef F
_refine_ls_weighting_scheme unit
_refine_ls_wR_factor_obs 0.031
_reflns_number_observed 548
_reflns_number_total 640
_reflns_observed_criterion I>=3\s(I)
_cod_data_source_file pa1005.cif
_cod_data_source_block pa1005_structure_1_of_1
_cod_depositor_comments
;
The following automatic conversions were performed:

'_refine_ls_weighting_scheme' value '1' was changed to 'unit'.

Automatic conversion script
Id: cif_fix_values 3143 2015-03-26 13:38:13Z robertas 
;
_cod_original_cell_volume 726.8(4)
_cod_database_code 2000501

loop_
_atom_site_label
_atom_site_fract_x
_atom_site_fract_y
_atom_site_fract_z
_atom_site_U_iso_or_equiv
O(1) .1762(2) .2957(2) .69060(10) .0251
O(2) .2936(2) .1747(2) .53820(10) .0282
N(1) -.0399(2) .4862(2) .84530(10) .0257
C(1) .1673(2) .2368(2) .59010(10) .0181
C(2) .0000 .2500 .5254(2) .0162
C(3) .0159(3) .3401(2) .4109(2) .0260
H(1a) -.098(3) .424(3) .899(2) .051(3)
H(1b) -.136(3) .558(3) .811(2) .051(3)
H(1c) .045(3) .549(3) .879(2) .051(3)
H(1d) .010(3) .421(3) .782(2) .051(3)
H(3a) .138(3) .381(3) .391(2) .051(3)
H(3b) -.080(3) .420(3) .390(2) .051(3)

loop_
_geom_angle_atom_site_label_1
_geom_angle_atom_site_label_2
_geom_angle_atom_site_label_3
_geom_angle
O(2) C(1) O(1) 123.3(2)
C(2) C(1) O(1) 118.7(2)
C(2) C(1) O(2) 117.90(10)
C(1) C(2) C(1') 120.4(2)
C(3) C(2) C(1) 113.40(10)
C(3) C(2) C(1') 118.10(10)
C(3) C(2) C(1) 113.40(10)
C(3) C(2) C(3') 58.1(2)
C(3) C(3') C(2') 60.93(8)

loop_
_geom_bond_atom_site_label_1
_geom_bond_atom_site_label_2
_geom_bond_distance
O(1) C(1) 1.259(2)
O(2) C(1) 1.256(2)
C(1) C(2) 1.505(2)
C(2) C(3) 1.517(3)
